data_2206070
loop_
_publ_author_name
'Liu, Xin-Gang'
'Feng, Ya-Qing'
'Meng, Xiang-Qi'
'Liang, Zu-Pei'
'Yang, Guang'

_publ_section_title
;
 (<i>E</i>)-4-[(4-Hydroxyphenyl)diazenyl]benzaldehyde
;
_journal_issue 6
_journal_name_full 'Acta Crystallographica Section E'
_journal_page_first o1694
_journal_page_last o1696
_journal_paper_doi 10.1107/S1600536805014510
_journal_volume 61
_journal_year 2005
_chemical_formula_iupac 'C13 H10 N2 O2'
_chemical_formula_moiety 'C13 H10 N2 O2'
_chemical_formula_sum 'C13 H10 N2 O2'
_chemical_formula_weight 226.23
_chemical_melting_point .47E-305
_chemical_name_systematic
;
(E)-4-[(4-Hydroxyphenyl)diazenyl]benzaldehyde
;
_space_group_IT_number 14
_symmetry_cell_setting monoclinic
_symmetry_space_group_name_Hall '-P 2ybc'
_symmetry_space_group_name_H-M 'P 1 21/c 1'
_cell_angle_alpha 90.00
_cell_angle_beta 114.140(6)
_cell_angle_gamma 90.00
_cell_formula_units_Z 4
_cell_length_a 6.405(2)
_cell_length_b 25.820(9)
_cell_length_c 7.197(2)
_cell_measurement_reflns_used 1178
_cell_measurement_temperature 293(2)
_cell_measurement_theta_max 23.61
_cell_measurement_theta_min 3.16
_cell_volume 1086.1(6)
_computing_cell_refinement SMART
_computing_data_collection 'SMART (Bruker, 1997)'
_computing_data_reduction 'SAINT (Bruker, 1997)'
_computing_molecular_graphics 'SHELXTL (Bruker, 1997)'
_computing_publication_material SHELXTL
_computing_structure_refinement 'SHELXL-97 (Sheldrick, 1997)'
_computing_structure_solution 'SHELXS-97 (Sheldrick, 1997)'
_diffrn_ambient_temperature 293(2)
_diffrn_measured_fraction_theta_full 0.998
_diffrn_measured_fraction_theta_max 0.998
_diffrn_measurement_device_type 'Bruker CCD area-detector'
_diffrn_measurement_method '\f and \w'
_diffrn_radiation_monochromator graphite
_diffrn_radiation_source 'fine-focus sealed tube'
_diffrn_radiation_type MoK\a
_diffrn_radiation_wavelength 0.71073
_diffrn_reflns_av_R_equivalents 0.0458
_diffrn_reflns_av_sigmaI/netI 0.0619
_diffrn_reflns_limit_h_max 7
_diffrn_reflns_limit_h_min -7
_diffrn_reflns_limit_k_max 31
_diffrn_reflns_limit_k_min -32
_diffrn_reflns_limit_l_max 5
_diffrn_reflns_limit_l_min -8
_diffrn_reflns_number 6049
_diffrn_reflns_theta_full 26.36
_diffrn_reflns_theta_max 26.36
_diffrn_reflns_theta_min 1.58
_diffrn_standards_number 0
_exptl_absorpt_coefficient_mu 0.096
_exptl_absorpt_correction_T_max 0.991
_exptl_absorpt_correction_T_min 0.972
_exptl_absorpt_correction_type multi-scan
_exptl_absorpt_process_details '(SADABS; Bruker, 1997)'
_exptl_crystal_colour colorless
_exptl_crystal_density_diffrn 1.383
_exptl_crystal_density_method 'not measured'
_exptl_crystal_description block
_exptl_crystal_F_000 472
_exptl_crystal_size_max 0.20
_exptl_crystal_size_mid 0.14
_exptl_crystal_size_min 0.08
_refine_diff_density_max 0.141
_refine_diff_density_min -0.176
_refine_ls_extinction_method none
_refine_ls_goodness_of_fit_ref 0.996
_refine_ls_hydrogen_treatment mixed
_refine_ls_matrix_type full
_refine_ls_number_parameters 158
_refine_ls_number_reflns 2206
_refine_ls_number_restraints 0
_refine_ls_restrained_S_all 0.996
_refine_ls_R_factor_all 0.1190
_refine_ls_R_factor_gt 0.0461
_refine_ls_shift/su_max 0.000
_refine_ls_shift/su_mean 0.000
_refine_ls_structure_factor_coef Fsqd
_refine_ls_weighting_details 'calc w = 1/[\s^2^(Fo^2^)+(0.0555P)^2^+0.0666P] where P = (Fo^2^+2Fc^2^)/3'
_refine_ls_weighting_scheme calc
_refine_ls_wR_factor_ref 0.1286
_reflns_number_gt 1083
_reflns_number_total 2206
_reflns_threshold_expression I>2\s(I)
_cod_data_source_file sj6085.cif
_cod_data_source_block I
_cod_depositor_comments
;
The following automatic conversions were performed:
'_symmetry_cell_setting' value 'Monoclinic' changed to 'monoclinic'
according to '/home/saulius/struct/CIF-dictionaries/cif_core.dic'
dictionary named 'cif_core.dic' version 2.4.1 from 2010-06-29.

Automatic conversion script
Id: cif_fix_enum 1527 2010-12-29 10:47:43Z saulius 

The following automatic conversions were performed:

'_symmetry_cell_setting' value 'Monoclinic' changed to 'monoclinic'
according to /home/saulius/struct/CIF-dictionaries/cif_core.dic
dictionary named 'cif_core.dic' version 2.4.1 from 2010-06-29.

Automatic conversion script
Id: cif_fix_values 1715 2011-07-08 13:25:40Z adriana 
;
_cod_original_cell_volume 1086.2(6)
_cod_original_sg_symbol_H-M 'P 21/c'
_cod_database_code 2206070
_cod_database_fobs_code 2206070

loop_
_symmetry_equiv_pos_as_xyz
'x, y, z'
'-x, y+1/2, -z+1/2'
'-x, -y, -z'
'x, -y-1/2, z-1/2'

loop_
_atom_site_label
_atom_site_fract_x
_atom_site_fract_y
_atom_site_fract_z
_atom_site_U_iso_or_equiv
_atom_site_adp_type
_atom_site_calc_flag
_atom_site_refinement_flags
_atom_site_occupancy
_atom_site_type_symbol
O1 0.5417(3) 0.24752(6) 0.8534(3) 0.0704(6) Uani d . 1 O
H1A 0.678(5) 0.2396(10) 0.848(4) 0.101(10) Uiso d . 1 H
O2 0.0528(3) 0.72024(6) 0.6533(3) 0.0746(6) Uani d . 1 O
N1 0.3600(3) 0.45822(6) 0.7602(3) 0.0460(5) Uani d . 1 N
N2 0.1828(3) 0.47258(7) 0.7783(3) 0.0475(5) Uani d . 1 N
C1 0.5030(4) 0.29931(8) 0.8303(3) 0.0499(6) Uani d . 1 C
C2 0.3145(4) 0.31786(8) 0.8571(4) 0.0544(7) Uani d . 1 C
H2 0.2225 0.2951 0.8903 0.065 Uiso calc R 1 H
C3 0.2629(4) 0.36972(9) 0.8348(3) 0.0495(6) Uani d . 1 C
H3 0.1348 0.3820 0.8509 0.059 Uiso calc R 1 H
C4 0.4028(4) 0.40405(8) 0.7879(3) 0.0411(5) Uani d . 1 C
C5 0.5906(4) 0.38527(8) 0.7629(3) 0.0484(6) Uani d . 1 C
H5 0.6845 0.4080 0.7320 0.058 Uiso calc R 1 H
C6 0.6411(4) 0.33311(8) 0.7831(3) 0.0516(6) Uani d . 1 C
H6 0.7679 0.3207 0.7651 0.062 Uiso calc R 1 H
C7 0.1358(3) 0.52650(8) 0.7486(3) 0.0402(5) Uani d . 1 C
C8 -0.0583(4) 0.54279(8) 0.7695(3) 0.0491(6) Uani d . 1 C
H8 -0.1483 0.5190 0.8004 0.059 Uiso calc R 1 H
C9 -0.1192(4) 0.59427(8) 0.7448(3) 0.0493(6) Uani d . 1 C
H9 -0.2512 0.6051 0.7575 0.059 Uiso calc R 1 H
C10 0.0151(4) 0.63010(8) 0.7009(3) 0.0433(6) Uani d . 1 C
C11 -0.0527(4) 0.68452(9) 0.6803(4) 0.0578(7) Uani d . 1 C
H11 -0.1903 0.6923 0.6888 0.069 Uiso calc R 1 H
C12 0.2087(4) 0.61333(8) 0.6770(3) 0.0507(6) Uani d . 1 C
H12 0.2983 0.6371 0.6456 0.061 Uiso calc R 1 H
C13 0.2686(4) 0.56217(8) 0.6992(3) 0.0485(6) Uani d . 1 C
H13 0.3975 0.5512 0.6815 0.058 Uiso calc R 1 H

loop_
_atom_site_aniso_label
_atom_site_aniso_U_11
_atom_site_aniso_U_22
_atom_site_aniso_U_33
_atom_site_aniso_U_12
_atom_site_aniso_U_13
_atom_site_aniso_U_23
O1 0.0725(13) 0.0370(10) 0.1168(17) -0.0004(9) 0.0542(13) 0.0006(9)
O2 0.0663(12) 0.0424(11) 0.1235(17) -0.0034(9) 0.0474(12) 0.0024(10)
N1 0.0479(11) 0.0421(12) 0.0494(13) 0.0005(9) 0.0212(10) -0.0014(9)
N2 0.0494(12) 0.0441(12) 0.0515(12) -0.0003(9) 0.0231(10) -0.0022(9)
C1 0.0544(15) 0.0351(13) 0.0630(17) -0.0048(11) 0.0267(13) -0.0057(11)
C2 0.0565(15) 0.0417(15) 0.0755(19) -0.0060(11) 0.0377(14) 0.0006(12)
C3 0.0480(14) 0.0484(15) 0.0574(16) -0.0018(11) 0.0268(13) -0.0049(12)
C4 0.0465(14) 0.0357(13) 0.0412(14) -0.0021(10) 0.0181(11) -0.0015(10)
C5 0.0482(14) 0.0431(14) 0.0584(16) -0.0049(11) 0.0264(13) -0.0013(11)
C6 0.0498(14) 0.0425(15) 0.0698(17) -0.0018(11) 0.0319(13) -0.0040(12)
C7 0.0428(13) 0.0371(13) 0.0407(14) -0.0002(10) 0.0171(11) -0.0012(10)
C8 0.0505(14) 0.0471(15) 0.0572(16) -0.0033(11) 0.0298(13) 0.0022(11)
C9 0.0429(13) 0.0503(15) 0.0608(17) 0.0008(11) 0.0272(12) -0.0028(12)
C10 0.0417(13) 0.0369(13) 0.0498(15) 0.0031(10) 0.0172(12) -0.0012(10)
C11 0.0489(15) 0.0517(16) 0.076(2) 0.0054(13) 0.0291(14) -0.0023(13)
C12 0.0465(14) 0.0437(15) 0.0676(17) -0.0016(11) 0.0289(13) 0.0039(11)
C13 0.0437(14) 0.0421(14) 0.0652(17) 0.0042(11) 0.0279(13) 0.0035(11)

loop_
_atom_type_symbol
_atom_type_description
_atom_type_scat_dispersion_real
_atom_type_scat_dispersion_imag
_atom_type_scat_source
C C 0.0033 0.0016 'International Tables Vol C Tables 4.2.6.8 and 6.1.1.4'
H H 0.0000 0.0000 'International Tables Vol C Tables 4.2.6.8 and 6.1.1.4'
N N 0.0061 0.0033 'International Tables Vol C Tables 4.2.6.8 and 6.1.1.4'
O O 0.0106 0.0060 'International Tables Vol C Tables 4.2.6.8 and 6.1.1.4'

loop_
_geom_angle_atom_site_label_1
_geom_angle_atom_site_label_2
_geom_angle_atom_site_label_3
_geom_angle
C1 O1 H1A 110.2(17)
N2 N1 C4 114.05(17)
N1 N2 C7 114.82(17)
O1 C1 C6 123.3(2)
O1 C1 C2 116.8(2)
C6 C1 C2 119.9(2)
C3 C2 C1 120.3(2)
C3 C2 H2 119.9
C1 C2 H2 119.9
C2 C3 C4 120.0(2)
C2 C3 H3 120.0
C4 C3 H3 120.0
C5 C4 C3 119.3(2)
C5 C4 N1 117.18(18)
C3 C4 N1 123.48(19)
C4 C5 C6 120.7(2)
C4 C5 H5 119.7
C6 C5 H5 119.7
C5 C6 C1 119.8(2)
C5 C6 H6 120.1
C1 C6 H6 120.1
C8 C7 C13 119.9(2)
C8 C7 N2 115.31(18)
C13 C7 N2 124.84(18)
C9 C8 C7 120.1(2)
C9 C8 H8 120.0
C7 C8 H8 120.0
C8 C9 C10 120.4(2)
C8 C9 H9 119.8
C10 C9 H9 119.8
C9 C10 C12 119.3(2)
C9 C10 C11 118.6(2)
C12 C10 C11 122.1(2)
O2 C11 C10 126.1(2)
O2 C11 H11 116.9
C10 C11 H11 116.9
C13 C12 C10 120.6(2)
C13 C12 H12 119.7
C10 C12 H12 119.7
C12 C13 C7 119.8(2)
C12 C13 H13 120.1
C7 C13 H13 120.1

loop_
_geom_bond_atom_site_label_1
_geom_bond_atom_site_label_2
_geom_bond_distance
O1 C1 1.358(3)
O1 H1A 0.91(3)
O2 C11 1.205(2)
N1 N2 1.250(2)
N1 C4 1.424(3)
N2 C7 1.422(3)
C1 C6 1.380(3)
C1 C2 1.383(3)
C2 C3 1.373(3)
C2 H2 0.9300
C3 C4 1.396(3)
C3 H3 0.9300
C4 C5 1.375(3)
C5 C6 1.379(3)
C5 H5 0.9300
C6 H6 0.9300
C7 C8 1.378(3)
C7 C13 1.395(3)
C8 C9 1.376(3)
C8 H8 0.9300
C9 C10 1.384(3)
C9 H9 0.9300
C10 C12 1.389(3)
C10 C11 1.460(3)
C11 H11 0.9300
C12 C13 1.367(3)
C12 H12 0.9300
C13 H13 0.9300

loop_
_geom_hbond_atom_site_label_D
_geom_hbond_atom_site_label_H
_geom_hbond_atom_site_label_A
_geom_hbond_site_symmetry_A
_geom_hbond_distance_DH
_geom_hbond_distance_HA
_geom_hbond_distance_DA
_geom_hbond_angle_DHA
O1 H1A O2 2_646 0.91(3) 1.80(3) 2.711(3) 176(3)

loop_
_geom_torsion_atom_site_label_1
_geom_torsion_atom_site_label_2
_geom_torsion_atom_site_label_3
_geom_torsion_atom_site_label_4
_geom_torsion
C4 N1 N2 C7 -179.26(16)
O1 C1 C2 C3 -179.5(2)
C6 C1 C2 C3 0.7(4)
C1 C2 C3 C4 -1.0(3)
C2 C3 C4 C5 0.5(3)
C2 C3 C4 N1 179.3(2)
N2 N1 C4 C5 177.7(2)
N2 N1 C4 C3 -1.1(3)
C3 C4 C5 C6 0.2(3)
N1 C4 C5 C6 -178.69(19)
C4 C5 C6 C1 -0.4(3)
O1 C1 C6 C5 -179.8(2)
C2 C1 C6 C5 0.0(3)
N1 N2 C7 C8 -179.61(19)
N1 N2 C7 C13 1.1(3)
C13 C7 C8 C9 -1.0(3)
N2 C7 C8 C9 179.72(19)
C7 C8 C9 C10 -0.7(3)
C8 C9 C10 C12 1.7(3)
C8 C9 C10 C11 -178.6(2)
C9 C10 C11 O2 175.8(2)
C12 C10 C11 O2 -4.5(4)
C9 C10 C12 C13 -0.9(3)
C11 C10 C12 C13 179.4(2)
C10 C12 C13 C7 -0.7(3)
C8 C7 C13 C12 1.7(3)
N2 C7 C13 C12 -179.1(2)

loop_
_cod_related_entry_id
_cod_related_entry_database
_cod_related_entry_code
1 ChemSpider 21180645
